data_7124161
loop_
_publ_author_name
'Phan, Ngoc-Minh'
'Choy, Emma P. K. L.'
'Zakharov, Lev N.'
'Johnson, Darren W.'

_publ_section_title
;
 Self-sorting in dynamic disulfide assembly: new biphenyl-bridged
 &#x201C;nanohoops&#x201D; and unsymmetrical cyclophanes
;
_journal_name_full 'Chemical Communications'
_journal_paper_doi 10.1039/C9CC06503B
_journal_year 2019
_chemical_formula_sum 'C36 H32 S3'
_chemical_formula_weight 560.79
_space_group_crystal_system orthorhombic
_space_group_IT_number 19
_space_group_name_Hall 'P 2ac 2ab'
_space_group_name_H-M_alt 'P 21 21 21'
_symmetry_space_group_name_Hall 'P 2ac 2ab'
_symmetry_space_group_name_H-M 'P 21 21 21'
_atom_sites_solution_hydrogens geom
_audit_creation_method SHELXL-2014/7
_audit_update_record
;
2018-12-09 deposited with the CCDC.    2019-09-05 downloaded from the CCDC.
;
_cell_angle_alpha 90
_cell_angle_beta 90
_cell_angle_gamma 90
_cell_formula_units_Z 4
_cell_length_a 5.9598(3)
_cell_length_b 12.9349(7)
_cell_length_c 37.287(2)
_cell_measurement_reflns_used 1515
_cell_measurement_temperature 173(2)
_cell_measurement_theta_max 64.02
_cell_measurement_theta_min 2.37
_cell_volume 2874.4(3)
_computing_cell_refinement 'Bruker SAINT'
_computing_data_collection 'Bruker APEX2'
_computing_data_reduction 'Bruker SAINT'
_computing_molecular_graphics 'Bruker SHELXTL'
_computing_publication_material 'Bruker SHELXTL'
_computing_structure_refinement 'SHELXL-2014/7 (Sheldrick, 2014)'
_computing_structure_solution 'SHELXS-97 (Sheldrick 2008)'
_diffrn_ambient_temperature 173(2)
_diffrn_measured_fraction_theta_full 0.995
_diffrn_measured_fraction_theta_max 0.995
_diffrn_measurement_device_type 'Bruker Apex II CCD'
_diffrn_measurement_method '\f and \w scans'
_diffrn_radiation_type CuK\a
_diffrn_radiation_wavelength 1.54178
_diffrn_reflns_av_R_equivalents 0.0652
_diffrn_reflns_av_unetI/netI 0.0911
_diffrn_reflns_Laue_measured_fraction_full 0.995
_diffrn_reflns_Laue_measured_fraction_max 0.995
_diffrn_reflns_limit_h_max 7
_diffrn_reflns_limit_h_min -6
_diffrn_reflns_limit_k_max 13
_diffrn_reflns_limit_k_min -15
_diffrn_reflns_limit_l_max 44
_diffrn_reflns_limit_l_min -44
_diffrn_reflns_number 12589
_diffrn_reflns_point_group_measured_fraction_full 0.974
_diffrn_reflns_point_group_measured_fraction_max 0.974
_diffrn_reflns_theta_full 66.572
_diffrn_reflns_theta_max 66.572
_diffrn_reflns_theta_min 2.370
_diffrn_source 'Incoatec I\mS'
_exptl_absorpt_coefficient_mu 2.528
_exptl_absorpt_correction_T_max 0.7528
_exptl_absorpt_correction_T_min 0.6205
_exptl_absorpt_correction_type multi-scan
_exptl_absorpt_process_details SADABS
_exptl_crystal_colour colorless
_exptl_crystal_density_diffrn 1.296
_exptl_crystal_description needle
_exptl_crystal_F_000 1184
_exptl_crystal_size_max 0.180
_exptl_crystal_size_mid 0.020
_exptl_crystal_size_min 0.020
_refine_diff_density_max 0.205
_refine_diff_density_min -0.212
_refine_diff_density_rms 0.047
_refine_ls_abs_structure_details
;
 Flack x determined using 1252 quotients [(I+)-(I-)]/[(I+)+(I-)]
 (Parsons, Flack and Wagner, Acta Cryst. B69 (2013) 249-259).
;
_refine_ls_abs_structure_Flack 0.04(2)
_refine_ls_extinction_method none
_refine_ls_goodness_of_fit_ref 0.924
_refine_ls_hydrogen_treatment constr
_refine_ls_matrix_type full
_refine_ls_number_parameters 352
_refine_ls_number_reflns 4927
_refine_ls_number_restraints 0
_refine_ls_restrained_S_all 0.924
_refine_ls_R_factor_all 0.0722
_refine_ls_R_factor_gt 0.0504
_refine_ls_shift/su_max 0.000
_refine_ls_shift/su_mean 0.000
_refine_ls_structure_factor_coef Fsqd
_refine_ls_weighting_details 'w=1/[\s^2^(Fo^2^)+(0.0695P)^2^] where P=(Fo^2^+2Fc^2^)/3'
_refine_ls_weighting_scheme calc
_refine_ls_wR_factor_gt 0.1190
_refine_ls_wR_factor_ref 0.1335
_reflns_Friedel_coverage 0.681
_reflns_Friedel_fraction_full 0.946
_reflns_Friedel_fraction_max 0.946
_reflns_number_gt 3846
_reflns_number_total 4927
_reflns_threshold_expression 'I > 2\s(I)'
_cod_data_source_file c9cc06503b2.cif
_cod_data_source_block cu_dwjrr244_0m
_cod_database_code 7124161
_shelx_shelxl_version_number 2014/7
_shelx_space_group_comment
;
The symmetry employed for this shelxl refinement is uniquely defined
by the following loop, which should always be used as a source of
symmetry information in preference to the above space-group names.
They are only intended as comments.
;
_shelx_estimated_absorpt_t_min 0.659
_shelx_estimated_absorpt_t_max 0.951

loop_
_space_group_symop_operation_xyz
'x, y, z'
'x+1/2, -y+1/2, -z'
'-x, y+1/2, -z+1/2'
'-x+1/2, -y, z+1/2'

loop_
_atom_site_label
_atom_site_type_symbol
_atom_site_fract_x
_atom_site_fract_y
_atom_site_fract_z
_atom_site_U_iso_or_equiv
_atom_site_adp_type
_atom_site_occupancy
_atom_site_site_symmetry_order
_atom_site_calc_flag
_atom_site_refinement_flags_posn
_atom_site_refinement_flags_adp
S1 S 0.3336(3) 0.33847(14) 0.25272(4) 0.0541(4) Uani 1 1 d . .
S2 S 0.1333(2) 0.67567(11) 0.11392(4) 0.0406(3) Uani 1 1 d . .
S3 S 0.9601(2) -0.11970(12) -0.00366(4) 0.0406(3) Uani 1 1 d . .
C1 C 0.1215(11) 0.4294(5) 0.26745(15) 0.0507(15) Uani 1 1 d . .
H1A H -0.0221 0.3923 0.2709 0.061 Uiso 1 1 calc R U
H1B H 0.1666 0.4589 0.2909 0.061 Uiso 1 1 calc R U
C2 C 0.0872(10) 0.5161(5) 0.24095(14) 0.0443(14) Uani 1 1 d . .
C3 C -0.0938(9) 0.5151(5) 0.21749(15) 0.0471(14) Uani 1 1 d . .
H3A H -0.2073 0.4640 0.2198 0.057 Uiso 1 1 calc R U
C4 C -0.1083(10) 0.5891(5) 0.19068(15) 0.0464(14) Uani 1 1 d . .
H4A H -0.2308 0.5868 0.1744 0.056 Uiso 1 1 calc R U
C5 C 0.0508(9) 0.6659(5) 0.18704(15) 0.0419(13) Uani 1 1 d . .
C6 C 0.2260(10) 0.6680(5) 0.21172(14) 0.0465(14) Uani 1 1 d . .
H6A H 0.3352 0.7214 0.2103 0.056 Uiso 1 1 calc R U
C7 C 0.2441(10) 0.5939(5) 0.23827(15) 0.0488(16) Uani 1 1 d . .
H7A H 0.3654 0.5967 0.2548 0.059 Uiso 1 1 calc R U
C8 C 0.0504(11) 0.7385(5) 0.15571(15) 0.0457(14) Uani 1 1 d . .
H8A H 0.1546 0.7963 0.1607 0.055 Uiso 1 1 calc R U
H8B H -0.1020 0.7679 0.1528 0.055 Uiso 1 1 calc R U
C9 C 0.3933(9) 0.6136(4) 0.12719(15) 0.0414(13) Uani 1 1 d . .
H9A H 0.5197 0.6619 0.1231 0.050 Uiso 1 1 calc R U
H9B H 0.3875 0.5976 0.1531 0.050 Uiso 1 1 calc R U
C10 C 0.4350(9) 0.5146(4) 0.10638(13) 0.0355(12) Uani 1 1 d . .
C11 C 0.2868(10) 0.4323(5) 0.10739(16) 0.0444(14) Uani 1 1 d . .
H11A H 0.1505 0.4392 0.1204 0.053 Uiso 1 1 calc R U
C12 C 0.3316(10) 0.3413(5) 0.09013(15) 0.0452(14) Uani 1 1 d . .
H12A H 0.2269 0.2861 0.0918 0.054 Uiso 1 1 calc R U
C13 C 0.5271(8) 0.3277(5) 0.07021(14) 0.0371(12) Uani 1 1 d . .
C14 C 0.6734(9) 0.4108(5) 0.06862(17) 0.0493(15) Uani 1 1 d . .
H14A H 0.8081 0.4046 0.0551 0.059 Uiso 1 1 calc R U
C15 C 0.6273(10) 0.5029(5) 0.08629(16) 0.0487(14) Uani 1 1 d . .
H15A H 0.7302 0.5588 0.0845 0.058 Uiso 1 1 calc R U
C16 C 0.5738(8) 0.2289(4) 0.05101(14) 0.0349(12) Uani 1 1 d . .
C17 C 0.4142(9) 0.1511(5) 0.04765(16) 0.0458(14) Uani 1 1 d . .
H17A H 0.2725 0.1598 0.0589 0.055 Uiso 1 1 calc R U
C18 C 0.4545(10) 0.0617(5) 0.02849(15) 0.0434(14) Uani 1 1 d . .
H18A H 0.3392 0.0114 0.0264 0.052 Uiso 1 1 calc R U
C19 C 0.6588(9) 0.0440(4) 0.01230(13) 0.0361(12) Uani 1 1 d . .
C20 C 0.8203(9) 0.1195(5) 0.01580(15) 0.0441(13) Uani 1 1 d . .
H20A H 0.9637 0.1088 0.0053 0.053 Uiso 1 1 calc R U
C21 C 0.7791(9) 0.2101(5) 0.03413(16) 0.0420(14) Uani 1 1 d . .
H21A H 0.8935 0.2611 0.0353 0.050 Uiso 1 1 calc R U
C22 C 0.6947(9) -0.0528(5) -0.00950(14) 0.0431(14) Uani 1 1 d . .
H22A H 0.6795 -0.0345 -0.0352 0.052 Uiso 1 1 calc R U
H22B H 0.5724 -0.1018 -0.0037 0.052 Uiso 1 1 calc R U
C23 C 0.9154(10) -0.1936(5) 0.03700(15) 0.0433(14) Uani 1 1 d . .
H23A H 0.8022 -0.2478 0.0320 0.052 Uiso 1 1 calc R U
H23B H 1.0574 -0.2289 0.0433 0.052 Uiso 1 1 calc R U
C24 C 0.8383(9) -0.1317(4) 0.06905(14) 0.0366(12) Uani 1 1 d . .
C25 C 0.9701(10) -0.0547(5) 0.08377(15) 0.0426(13) Uani 1 1 d . .
H25A H 1.1179 -0.0444 0.0749 0.051 Uiso 1 1 calc R U
C26 C 0.8907(8) 0.0080(5) 0.11126(14) 0.0386(12) Uani 1 1 d . .
H26A H 0.9852 0.0600 0.1210 0.046 Uiso 1 1 calc R U
C27 C 0.6739(9) -0.0045(5) 0.12473(13) 0.0373(12) Uani 1 1 d . .
C28 C 0.5475(9) -0.0865(5) 0.11072(15) 0.0428(13) Uani 1 1 d . .
H28A H 0.4028 -0.0999 0.1203 0.051 Uiso 1 1 calc R U
C29 C 0.6273(9) -0.1486(4) 0.08326(14) 0.0396(12) Uani 1 1 d . .
H29A H 0.5366 -0.2029 0.0742 0.048 Uiso 1 1 calc R U
C30 C 0.5747(9) 0.0698(5) 0.15039(14) 0.0407(13) Uani 1 1 d . .
C31 C 0.6391(11) 0.1723(5) 0.15089(17) 0.0527(15) Uani 1 1 d . .
H31A H 0.7635 0.1934 0.1367 0.063 Uiso 1 1 calc R U
C32 C 0.5272(13) 0.2457(6) 0.17155(17) 0.0620(18) Uani 1 1 d . .
H32A H 0.5788 0.3152 0.1719 0.074 Uiso 1 1 calc R U
C33 C 0.3412(11) 0.2181(6) 0.19163(16) 0.0546(17) Uani 1 1 d . .
C34 C 0.2830(11) 0.1163(6) 0.19252(17) 0.0564(17) Uani 1 1 d . .
H34A H 0.1612 0.0953 0.2073 0.068 Uiso 1 1 calc R U
C35 C 0.3962(10) 0.0419(5) 0.17250(15) 0.0490(15) Uani 1 1 d . .
H35A H 0.3514 -0.0285 0.1739 0.059 Uiso 1 1 calc R U
C36 C 0.2048(12) 0.2977(7) 0.21100(17) 0.068(2) Uani 1 1 d . .
H36A H 0.0543 0.2689 0.2161 0.081 Uiso 1 1 calc R U
H36B H 0.1850 0.3587 0.1953 0.081 Uiso 1 1 calc R U

loop_
_atom_site_aniso_label
_atom_site_aniso_U_11
_atom_site_aniso_U_22
_atom_site_aniso_U_33
_atom_site_aniso_U_23
_atom_site_aniso_U_13
_atom_site_aniso_U_12
S1 0.0580(9) 0.0576(10) 0.0468(7) 0.0026(7) -0.0050(7) 0.0160(9)
S2 0.0372(6) 0.0365(7) 0.0481(7) 0.0006(6) -0.0093(6) 0.0051(6)
S3 0.0358(6) 0.0403(7) 0.0457(7) -0.0047(7) 0.0060(6) 0.0049(6)
C1 0.057(4) 0.054(4) 0.041(3) 0.000(3) 0.007(3) 0.005(3)
C2 0.046(3) 0.046(3) 0.041(3) -0.004(3) 0.002(2) 0.009(3)
C3 0.036(3) 0.050(4) 0.055(3) 0.004(3) 0.001(3) 0.000(3)
C4 0.039(3) 0.050(4) 0.049(3) 0.001(3) -0.008(3) 0.003(3)
C5 0.039(3) 0.039(3) 0.048(3) -0.006(3) -0.004(2) 0.005(3)
C6 0.046(3) 0.046(3) 0.048(3) -0.010(3) -0.005(3) -0.005(3)
C7 0.046(3) 0.057(4) 0.044(3) -0.005(3) -0.009(3) 0.003(3)
C8 0.045(3) 0.034(3) 0.058(3) -0.004(3) -0.001(3) 0.008(3)
C9 0.038(3) 0.033(3) 0.053(3) -0.005(3) -0.013(2) 0.006(3)
C10 0.037(3) 0.032(3) 0.038(3) 0.003(2) -0.009(2) 0.004(3)
C11 0.042(3) 0.041(3) 0.051(3) -0.003(3) 0.010(3) -0.004(3)
C12 0.042(3) 0.037(3) 0.057(3) 0.000(3) 0.011(3) -0.005(3)
C13 0.028(2) 0.037(3) 0.046(3) 0.007(3) 0.000(2) 0.005(3)
C14 0.029(3) 0.047(4) 0.072(4) -0.014(3) 0.005(3) -0.002(3)
C15 0.038(3) 0.043(3) 0.065(4) -0.009(3) 0.001(3) -0.006(3)
C16 0.031(3) 0.032(3) 0.042(3) 0.000(2) -0.002(2) 0.001(2)
C17 0.032(3) 0.043(3) 0.063(3) -0.008(3) 0.007(3) -0.003(3)
C18 0.029(2) 0.042(3) 0.059(3) -0.012(3) 0.006(3) -0.007(3)
C19 0.039(3) 0.036(3) 0.034(2) 0.003(2) -0.002(2) 0.001(3)
C20 0.029(3) 0.042(3) 0.061(3) -0.001(3) 0.012(2) 0.002(3)
C21 0.031(3) 0.037(3) 0.057(3) 0.000(3) 0.007(2) -0.007(3)
C22 0.040(3) 0.045(3) 0.045(3) -0.003(3) -0.003(2) 0.007(3)
C23 0.042(3) 0.035(3) 0.053(3) -0.001(3) -0.005(3) -0.002(3)
C24 0.035(3) 0.031(3) 0.043(3) 0.005(2) -0.003(2) 0.003(3)
C25 0.032(3) 0.044(3) 0.052(3) -0.001(3) 0.002(3) 0.001(3)
C26 0.031(3) 0.040(3) 0.045(3) -0.003(3) 0.001(2) -0.004(2)
C27 0.034(3) 0.042(3) 0.036(2) 0.005(2) -0.003(2) 0.001(3)
C28 0.035(3) 0.049(4) 0.045(3) 0.008(3) 0.001(3) -0.009(3)
C29 0.033(3) 0.041(3) 0.044(3) 0.002(3) -0.002(2) -0.007(3)
C30 0.038(3) 0.046(3) 0.038(3) 0.008(3) -0.001(2) 0.002(3)
C31 0.058(4) 0.045(3) 0.055(3) 0.000(3) 0.010(3) -0.002(4)
C32 0.079(5) 0.052(4) 0.055(4) -0.003(3) 0.007(4) 0.005(4)
C33 0.047(3) 0.075(5) 0.041(3) -0.002(3) -0.003(3) 0.018(4)
C34 0.051(4) 0.071(5) 0.047(3) -0.004(4) 0.009(3) 0.002(4)
C35 0.048(4) 0.053(4) 0.047(3) -0.002(3) 0.008(3) -0.009(3)
C36 0.071(4) 0.079(5) 0.054(4) -0.014(4) -0.009(3) 0.027(4)

loop_
_atom_type_symbol
_atom_type_description
_atom_type_scat_dispersion_real
_atom_type_scat_dispersion_imag
_atom_type_scat_source
C C 0.0181 0.0091 'International Tables Vol C Tables 4.2.6.8 and 6.1.1.4'
H H 0.0000 0.0000 'International Tables Vol C Tables 4.2.6.8 and 6.1.1.4'
S S 0.3331 0.5567 'International Tables Vol C Tables 4.2.6.8 and 6.1.1.4'

loop_
_geom_angle_atom_site_label_1
_geom_angle_atom_site_label_2
_geom_angle_atom_site_label_3
_geom_angle
C1 S1 C36 98.8(3)
C9 S2 C8 101.3(3)
C23 S3 C22 102.9(3)
C2 C1 S1 112.2(4)
C2 C1 H1A 109.2
S1 C1 H1A 109.2
C2 C1 H1B 109.2
S1 C1 H1B 109.2
H1A C1 H1B 107.9
C7 C2 C3 119.2(6)
C7 C2 C1 119.9(5)
C3 C2 C1 120.8(6)
C4 C3 C2 119.8(6)
C4 C3 H3A 120.1
C2 C3 H3A 120.1
C3 C4 C5 121.7(5)
C3 C4 H4A 119.2
C5 C4 H4A 119.2
C4 C5 C6 117.7(6)
C4 C5 C8 121.8(5)
C6 C5 C8 120.3(6)
C7 C6 C5 121.2(6)
C7 C6 H6A 119.4
C5 C6 H6A 119.4
C2 C7 C6 120.4(5)
C2 C7 H7A 119.8
C6 C7 H7A 119.8
C5 C8 S2 112.7(4)
C5 C8 H8A 109.0
S2 C8 H8A 109.0
C5 C8 H8B 109.0
S2 C8 H8B 109.0
H8A C8 H8B 107.8
C10 C9 S2 111.9(4)
C10 C9 H9A 109.2
S2 C9 H9A 109.2
C10 C9 H9B 109.2
S2 C9 H9B 109.2
H9A C9 H9B 107.9
C11 C10 C15 117.5(5)
C11 C10 C9 122.1(5)
C15 C10 C9 120.5(5)
C12 C11 C10 121.7(5)
C12 C11 H11A 119.2
C10 C11 H11A 119.2
C11 C12 C13 121.5(6)
C11 C12 H12A 119.2
C13 C12 H12A 119.2
C14 C13 C12 116.8(6)
C14 C13 C16 121.8(5)
C12 C13 C16 121.4(5)
C15 C14 C13 121.4(5)
C15 C14 H14A 119.3
C13 C14 H14A 119.3
C10 C15 C14 121.1(6)
C10 C15 H15A 119.4
C14 C15 H15A 119.4
C17 C16 C21 115.6(5)
C17 C16 C13 122.4(5)
C21 C16 C13 122.0(5)
C18 C17 C16 122.3(5)
C18 C17 H17A 118.9
C16 C17 H17A 118.9
C19 C18 C17 121.3(5)
C19 C18 H18A 119.3
C17 C18 H18A 119.3
C18 C19 C20 117.3(5)
C18 C19 C22 119.9(5)
C20 C19 C22 122.7(5)
C21 C20 C19 121.7(5)
C21 C20 H20A 119.2
C19 C20 H20A 119.2
C20 C21 C16 121.8(5)
C20 C21 H21A 119.1
C16 C21 H21A 119.1
C19 C22 S3 117.0(4)
C19 C22 H22A 108.0
S3 C22 H22A 108.0
C19 C22 H22B 108.0
S3 C22 H22B 108.0
H22A C22 H22B 107.3
C24 C23 S3 115.3(4)
C24 C23 H23A 108.5
S3 C23 H23A 108.5
C24 C23 H23B 108.5
S3 C23 H23B 108.5
H23A C23 H23B 107.5
C25 C24 C29 118.6(5)
C25 C24 C23 121.6(5)
C29 C24 C23 119.8(5)
C24 C25 C26 121.3(5)
C24 C25 H25A 119.4
C26 C25 H25A 119.4
C25 C26 C27 120.9(5)
C25 C26 H26A 119.5
C27 C26 H26A 119.5
C26 C27 C28 116.8(5)
C26 C27 C30 121.9(5)
C28 C27 C30 121.2(5)
C29 C28 C27 121.9(5)
C29 C28 H28A 119.0
C27 C28 H28A 119.0
C28 C29 C24 120.3(5)
C28 C29 H29A 119.9
C24 C29 H29A 119.9
C31 C30 C35 116.9(6)
C31 C30 C27 121.4(5)
C35 C30 C27 121.3(6)
C30 C31 C32 121.9(6)
C30 C31 H31A 119.0
C32 C31 H31A 119.0
C33 C32 C31 120.4(7)
C33 C32 H32A 119.8
C31 C32 H32A 119.8
C34 C33 C32 117.8(7)
C34 C33 C36 121.0(7)
C32 C33 C36 121.2(7)
C33 C34 C35 122.1(6)
C33 C34 H34A 119.0
C35 C34 H34A 119.0
C34 C35 C30 120.6(6)
C34 C35 H35A 119.7
C30 C35 H35A 119.7
C33 C36 S1 112.6(5)
C33 C36 H36A 109.1
S1 C36 H36A 109.1
C33 C36 H36B 109.1
S1 C36 H36B 109.1
H36A C36 H36B 107.8

loop_
_geom_bond_atom_site_label_1
_geom_bond_atom_site_label_2
_geom_bond_distance
S1 C1 1.812(7)
S1 C36 1.813(7)
S2 C9 1.814(5)
S2 C8 1.826(6)
S3 C23 1.812(6)
S3 C22 1.816(6)
C1 C2 1.509(8)
C1 H1A 0.9900
C1 H1B 0.9900
C2 C7 1.378(9)
C2 C3 1.389(8)
C3 C4 1.386(8)
C3 H3A 0.9500
C4 C5 1.380(8)
C4 H4A 0.9500
C5 C6 1.392(8)
C5 C8 1.499(8)
C6 C7 1.382(9)
C6 H6A 0.9500
C7 H7A 0.9500
C8 H8A 0.9900
C8 H8B 0.9900
C9 C10 1.518(7)
C9 H9A 0.9900
C9 H9B 0.9900
C10 C11 1.383(8)
C10 C15 1.378(8)
C11 C12 1.368(8)
C11 H11A 0.9500
C12 C13 1.393(7)
C12 H12A 0.9500
C13 C14 1.385(8)
C13 C16 1.491(7)
C14 C15 1.389(8)
C14 H14A 0.9500
C15 H15A 0.9500
C16 C17 1.391(7)
C16 C21 1.397(8)
C17 C18 1.380(8)
C17 H17A 0.9500
C18 C19 1.378(8)
C18 H18A 0.9500
C19 C20 1.377(8)
C19 C22 1.509(8)
C20 C21 1.378(8)
C20 H20A 0.9500
C21 H21A 0.9500
C22 H22A 0.9900
C22 H22B 0.9900
C23 C24 1.510(7)
C23 H23A 0.9900
C23 H23B 0.9900
C24 C25 1.382(8)
C24 C29 1.382(7)
C25 C26 1.390(8)
C25 H25A 0.9500
C26 C27 1.395(7)
C26 H26A 0.9500
C27 C28 1.402(8)
C27 C30 1.479(8)
C28 C29 1.386(8)
C28 H28A 0.9500
C29 H29A 0.9500
C30 C31 1.381(9)
C30 C35 1.394(8)
C31 C32 1.393(9)
C31 H31A 0.9500
C32 C33 1.384(10)
C32 H32A 0.9500
C33 C34 1.363(11)
C33 C36 1.497(9)
C34 C35 1.392(9)
C34 H34A 0.9500
C35 H35A 0.9500
C36 H36A 0.9900
C36 H36B 0.9900

loop_
_geom_hbond_atom_site_label_D
_geom_hbond_atom_site_label_H
_geom_hbond_atom_site_label_A
_geom_hbond_distance_DH
_geom_hbond_distance_HA
_geom_hbond_distance_DA
_geom_hbond_angle_DHA
_geom_hbond_site_symmetry_A
C23 H23A S3 0.99 2.87 3.839(6) 167.7 2_445
C23 H23B S2 0.99 2.94 3.574(6) 122.5 1_645

loop_
_geom_torsion_atom_site_label_1
_geom_torsion_atom_site_label_2
_geom_torsion_atom_site_label_3
_geom_torsion_atom_site_label_4
_geom_torsion
C36 S1 C1 C2 -59.7(5)
S1 C1 C2 C7 -74.8(7)
S1 C1 C2 C3 101.0(6)
C7 C2 C3 C4 3.2(9)
C1 C2 C3 C4 -172.6(5)
C2 C3 C4 C5 -1.5(9)
C3 C4 C5 C6 -1.1(9)
C3 C4 C5 C8 172.9(6)
C4 C5 C6 C7 2.0(9)
C8 C5 C6 C7 -172.1(5)
C3 C2 C7 C6 -2.4(9)
C1 C2 C7 C6 173.5(5)
C5 C6 C7 C2 -0.3(9)
C4 C5 C8 S2 -71.1(7)
C6 C5 C8 S2 102.7(6)
C9 S2 C8 C5 -51.2(5)
C8 S2 C9 C10 149.4(4)
S2 C9 C10 C11 -59.8(6)
S2 C9 C10 C15 121.8(5)
C15 C10 C11 C12 2.1(9)
C9 C10 C11 C12 -176.4(5)
C10 C11 C12 C13 -1.1(9)
C11 C12 C13 C14 -0.2(9)
C11 C12 C13 C16 -179.1(5)
C12 C13 C14 C15 0.4(9)
C16 C13 C14 C15 179.3(6)
C11 C10 C15 C14 -1.8(9)
C9 C10 C15 C14 176.6(5)
C13 C14 C15 C10 0.6(10)
C14 C13 C16 C17 -169.7(6)
C12 C13 C16 C17 9.2(8)
C14 C13 C16 C21 8.1(8)
C12 C13 C16 C21 -173.1(5)
C21 C16 C17 C18 -0.9(9)
C13 C16 C17 C18 177.0(5)
C16 C17 C18 C19 1.5(9)
C17 C18 C19 C20 -0.4(9)
C17 C18 C19 C22 -177.9(5)
C18 C19 C20 C21 -1.2(8)
C22 C19 C20 C21 176.2(5)
C19 C20 C21 C16 1.9(9)
C17 C16 C21 C20 -0.8(8)
C13 C16 C21 C20 -178.7(5)
C18 C19 C22 S3 -137.5(5)
C20 C19 C22 S3 45.2(7)
C23 S3 C22 C19 81.0(5)
C22 S3 C23 C24 -54.0(5)
S3 C23 C24 C25 -62.6(6)
S3 C23 C24 C29 114.5(5)
C29 C24 C25 C26 -2.7(8)
C23 C24 C25 C26 174.4(5)
C24 C25 C26 C27 -0.5(9)
C25 C26 C27 C28 3.7(8)
C25 C26 C27 C30 -171.5(5)
C26 C27 C28 C29 -3.9(8)
C30 C27 C28 C29 171.4(5)
C27 C28 C29 C24 0.8(8)
C25 C24 C29 C28 2.6(8)
C23 C24 C29 C28 -174.6(5)
C26 C27 C30 C31 28.2(8)
C28 C27 C30 C31 -146.8(6)
C26 C27 C30 C35 -158.5(5)
C28 C27 C30 C35 26.4(8)
C35 C30 C31 C32 -2.1(9)
C27 C30 C31 C32 171.5(6)
C30 C31 C32 C33 -2.0(10)
C31 C32 C33 C34 4.8(10)
C31 C32 C33 C36 -173.7(6)
C32 C33 C34 C35 -3.7(10)
C36 C33 C34 C35 174.8(6)
C33 C34 C35 C30 -0.4(10)
C31 C30 C35 C34 3.2(9)
C27 C30 C35 C34 -170.3(5)
C34 C33 C36 S1 102.5(7)
C32 C33 C36 S1 -79.1(8)
C1 S1 C36 C33 -179.1(6)
